data_4319863
loop_
_publ_author_name
'Xiaolai Zheng'
'Bing Wang'
'Ulli Englert'
'Gerhard E. Herberich'

_publ_contact_author
;
      Gerhard E. Herberich
      Institut fuer Anorganische Chemie
      RWTH Aachen
      Prof.-Pirlet-Str.1
      52056 Aachen
      Germany
;
_publ_contact_author_email gerhard.herberich@ac.rwth-aachen.de
_publ_contact_author_fax '(0241) 8888288'
_publ_contact_author_phone '(0241) 804645'
_publ_section_title
;
 Three Conformational Polymorphs of
 Di-\m-chlorotetrakis(1-methylboratabenzene)diyttrium: Synthesis, X-ray
 Structures, Quantum Chemical Calculations, and Lattice Energy
 Minimizations1
;
_journal_name_full 'Inorganic Chemistry'
_journal_page_first 3117
_journal_page_last 3123
_journal_paper_doi 10.1021/ic0014641
_journal_volume 40
_journal_year 2001
_chemical_compound_source 'see paper'
_chemical_formula_sum 'C24 H32 B4 Cl2 Y2'
_chemical_formula_weight 612.48
_chemical_name_common ' gama-1 phase'
_chemical_name_systematic ' Di-mu-chlorotetrakis(1-methylboratabenzene)diyttrium'
_space_group_IT_number 61
_symmetry_cell_setting orthorhombic
_symmetry_space_group_name_Hall '-P 2ac 2ab'
_symmetry_space_group_name_H-M 'P b c a'
_atom_sites_solution_hydrogens geom
_atom_sites_solution_primary direct
_atom_sites_solution_secondary difmap
_cell_angle_alpha 90.00
_cell_angle_beta 90.00
_cell_angle_gamma 90.00
_cell_formula_units_Z 4.00
_cell_length_a 20.091(5)
_cell_length_b 13.527(3)
_cell_length_c 9.976(2)
_cell_measurement_reflns_used 25
_cell_measurement_temperature 213
_cell_measurement_theta_max 13
_cell_measurement_theta_min 10
_cell_volume 2711.2(11)
_computing_cell_refinement CAD4_(Enraf-Nonius,_1977)
_computing_data_collection CAD4_(Enraf-Nonius,_1977)
_computing_data_reduction PROCESS_MolEN_(Fair,_1990)
_computing_structure_refinement 'SHELXL-97 (Sheldrick, 1997)'
_computing_structure_solution 'SHELXS-97 (Sheldrick, 1990)'
_diffrn_ambient_temperature 213
_diffrn_measured_fraction_theta_full 0.999
_diffrn_measured_fraction_theta_max 0.999
_diffrn_measurement_device Enraf_Nonius_CAD4
_diffrn_measurement_method \q/2\q
_diffrn_radiation_type Mo-K\a
_diffrn_radiation_wavelength 0.71073
_diffrn_reflns_av_R_equivalents 0.126
_diffrn_reflns_limit_h_max 25
_diffrn_reflns_limit_h_min 0
_diffrn_reflns_limit_k_max 17
_diffrn_reflns_limit_k_min 0
_diffrn_reflns_limit_l_max 12
_diffrn_reflns_limit_l_min -12
_diffrn_reflns_number 6324
_diffrn_reflns_theta_full 26.97
_diffrn_reflns_theta_max 27.0
_diffrn_reflns_theta_min 3.0
_diffrn_standards_decay_% -0.40
_diffrn_standards_interval_time 120
_diffrn_standards_number 3
_exptl_absorpt_coefficient_mu 4.467
_exptl_absorpt_correction_T_max 1.000
_exptl_absorpt_correction_T_min 0.588
_exptl_absorpt_correction_type empirical
_exptl_crystal_colour 'pale yellow'
_exptl_crystal_density_diffrn 1.500
_exptl_crystal_density_meas ?
_exptl_crystal_description block
_exptl_crystal_F_000 1232
_exptl_crystal_size_max 0.60
_exptl_crystal_size_mid 0.40
_exptl_crystal_size_min 0.35
_refine_diff_density_max 0.431
_refine_diff_density_min -0.362
_refine_diff_density_rms 0.090
_refine_ls_extinction_coef not_refined
_refine_ls_extinction_method none
_refine_ls_goodness_of_fit_ref 0.706
_refine_ls_hydrogen_treatment mixed
_refine_ls_matrix_type full
_refine_ls_number_parameters 147
_refine_ls_number_reflns 2953
_refine_ls_number_restraints 0
_refine_ls_restrained_S_all 0.706
_refine_ls_R_factor_all 0.1662
_refine_ls_R_factor_gt 0.0494
_refine_ls_shift/su_max 0.001
_refine_ls_shift/su_mean 0.000
_refine_ls_structure_factor_coef Fsqd
_refine_ls_weighting_details 'calc w=1/[\s^2^(Fo^2^)+(0.0000P)^2^+0.0000P] where P=(Fo^2^+2Fc^2^)/3'
_refine_ls_weighting_scheme calc
_refine_ls_wR_factor_gt 0.0557
_refine_ls_wR_factor_ref 0.0668
_reflns_number_gt 1192
_reflns_number_total 2953
_reflns_threshold_expression >2sigma(I)
_cod_data_source_file ic0014641_1.cif
_cod_data_source_block WB6_200999
_cod_depositor_comments
;
The following automatic conversions were performed:

'_exptl_crystal_density_meas' value 'none' was changed to '?' - the
value is perceived as not measured.

Automatic conversion script
Id: cif_fix_values 3008 2015-01-20 13:52:24Z robertas 

The following automatic conversions were performed:

data name '_atom_site_symetry_multiplicity' was replaced with
'_atom_site_symmetry_multiplicity' as specified in the replacement
file 'data/replacement-values/replacement_tags.lst'.

Automatic conversion script
Id: cif_correct_tags 9268 2022-04-12 08:56:07Z antanas 
;
_cod_database_code 4319863

loop_
_symmetry_equiv_pos_as_xyz
'x, y, z'
'x+1/2, -y+1/2, -z'
'-x, y+1/2, -z+1/2'
'-x+1/2, -y, z+1/2'
'-x, -y, -z'
'-x-1/2, y-1/2, z'
'x, -y-1/2, z-1/2'
'x-1/2, y, -z-1/2'

loop_
_atom_site_label
_atom_site_type_symbol
_atom_site_fract_x
_atom_site_fract_y
_atom_site_fract_z
_atom_site_U_iso_or_equiv
_atom_site_adp_type
_atom_site_occupancy
_atom_site_symmetry_multiplicity
_atom_site_calc_flag
_atom_site_refinement_flags
_atom_site_disorder_assembly
_atom_site_disorder_group
Y Y 0.59069(2) 0.55041(4) 0.06132(6) 0.03130(14) Uani 1 1 d . . .
Cl Cl 0.50440(7) 0.40730(10) 0.11868(15) 0.0363(4) Uani 1 1 d . . .
C11 C 0.7059(2) 0.4426(5) 0.0769(7) 0.0506(17) Uani 1 1 d . . .
H11 H 0.7198 0.4212 0.1664 0.066 Uiso 1 1 calc R . .
C15 C 0.6400(3) 0.4242(4) -0.1328(7) 0.048(2) Uani 1 1 d . . .
H15 H 0.6098 0.3883 -0.1926 0.062 Uiso 1 1 calc R . .
C12 C 0.7243(2) 0.5353(5) 0.0332(7) 0.056(2) Uani 1 1 d . . .
H12 H 0.7558 0.5742 0.0866 0.073 Uiso 1 1 calc R . .
C14 C 0.6580(3) 0.5186(6) -0.1657(6) 0.054(2) Uani 1 1 d . . .
H14 H 0.6411 0.5475 -0.2491 0.071 Uiso 1 1 calc R . .
C13 C 0.6993(3) 0.5746(5) -0.0849(7) 0.062(2) Uani 1 1 d . . .
H13 H 0.7109 0.6422 -0.1112 0.080 Uiso 1 1 calc R . .
C16 C 0.6497(3) 0.2644(4) 0.0358(8) 0.093(3) Uani 1 1 d . . .
H16A H 0.6535 0.2206 -0.0421 0.121 Uiso 1 1 calc R . .
H16B H 0.6044 0.2607 0.0720 0.121 Uiso 1 1 calc R . .
H16C H 0.6816 0.2437 0.1047 0.121 Uiso 1 1 calc R . .
B1 B 0.6651(3) 0.3730(6) -0.0075(9) 0.049(2) Uani 1 1 d . . .
C21 C 0.6525(3) 0.6394(5) 0.2738(8) 0.064(3) Uani 1 1 d . . .
H21 H 0.6972 0.6179 0.3000 0.083 Uiso 1 1 calc R . .
C25 C 0.5290(3) 0.6277(4) 0.2809(6) 0.0406(18) Uani 1 1 d . . .
H25 H 0.4874 0.5985 0.3132 0.053 Uiso 1 1 calc R . .
C24 C 0.5267(3) 0.7001(4) 0.1841(7) 0.0490(19) Uani 1 1 d . . .
H24 H 0.4832 0.7238 0.1533 0.064 Uiso 1 1 calc R . .
C22 C 0.6457(4) 0.7120(5) 0.1787(8) 0.075(3) Uani 1 1 d . . .
H22 H 0.6857 0.7449 0.1446 0.097 Uiso 1 1 calc R . .
C23 C 0.5837(4) 0.7403(4) 0.1289(7) 0.069(2) Uani 1 1 d . . .
H23 H 0.5805 0.7883 0.0555 0.090 Uiso 1 1 calc R . .
B2 B 0.5938(4) 0.5928(5) 0.3380(6) 0.0463(19) Uani 1 1 d . . .
C26 C 0.5972(3) 0.5064(4) 0.4462(7) 0.078(2) Uani 1 1 d . . .
H26A H 0.5826 0.4443 0.4052 0.101 Uiso 1 1 calc R . .
H26B H 0.5680 0.5225 0.5219 0.101 Uiso 1 1 calc R . .
H26C H 0.6431 0.4994 0.4782 0.101 Uiso 1 1 calc R . .

loop_
_atom_site_aniso_label
_atom_site_aniso_U_11
_atom_site_aniso_U_22
_atom_site_aniso_U_33
_atom_site_aniso_U_23
_atom_site_aniso_U_13
_atom_site_aniso_U_12
Y 0.0335(2) 0.0326(3) 0.0278(3) -0.0021(4) 0.0024(4) -0.0018(3)
Cl 0.0432(8) 0.0307(8) 0.0349(9) 0.0089(8) 0.0003(8) -0.0001(7)
C11 0.033(3) 0.062(4) 0.057(5) 0.004(5) 0.001(3) 0.013(3)
C15 0.027(3) 0.054(5) 0.062(5) -0.036(4) -0.003(3) 0.002(3)
C12 0.027(3) 0.075(5) 0.066(6) -0.026(5) 0.015(3) -0.002(4)
C14 0.045(4) 0.100(7) 0.018(4) 0.005(4) 0.008(3) 0.024(4)
C13 0.058(5) 0.068(6) 0.059(6) 0.011(5) 0.029(4) -0.003(4)
C16 0.069(4) 0.052(4) 0.158(10) -0.006(6) 0.011(6) 0.013(4)
B1 0.030(4) 0.049(5) 0.069(6) -0.017(5) 0.013(4) 0.013(4)
C21 0.041(4) 0.089(6) 0.062(7) -0.036(5) 0.001(4) -0.012(5)
C25 0.056(4) 0.043(4) 0.022(4) -0.016(4) 0.003(3) -0.004(3)
C24 0.085(5) 0.027(4) 0.035(5) -0.015(4) -0.009(4) 0.009(4)
C22 0.085(6) 0.071(7) 0.069(7) -0.035(6) 0.029(6) -0.048(5)
C23 0.127(6) 0.028(4) 0.051(5) -0.008(4) 0.010(6) -0.027(6)
B2 0.063(4) 0.058(5) 0.018(4) -0.007(4) -0.017(5) 0.006(5)
C26 0.089(5) 0.093(5) 0.052(5) 0.004(5) -0.022(5) 0.030(5)

loop_
_atom_type_symbol
_atom_type_description
_atom_type_scat_dispersion_real
_atom_type_scat_dispersion_imag
_atom_type_scat_source
Y Y -2.7962 3.5667 'International Tables Vol C Tables 4.2.6.8 and 6.1.1.4'
Cl Cl 0.1484 0.1585 'International Tables Vol C Tables 4.2.6.8 and 6.1.1.4'
C C 0.0033 0.0016 'International Tables Vol C Tables 4.2.6.8 and 6.1.1.4'
B B 0.0013 0.0007 'International Tables Vol C Tables 4.2.6.8 and 6.1.1.4'
H H 0.0000 0.0000 'International Tables Vol C Tables 4.2.6.8 and 6.1.1.4'

loop_
_geom_angle_atom_site_label_1
_geom_angle_atom_site_label_2
_geom_angle_atom_site_label_3
_geom_angle
_geom_angle_site_symmetry_1
_geom_angle_site_symmetry_3
_geom_angle_publ_flag
C13 Y C23 93.7(2) . . ?
C13 Y Cl 138.25(16) . . ?
C23 Y Cl 127.85(17) . . ?
C13 Y C14 30.14(17) . . ?
C23 Y C14 113.4(2) . . ?
Cl Y C14 113.24(17) . . ?
C13 Y Cl 101.06(17) . 5_665 ?
C23 Y Cl 85.76(17) . 5_665 ?
Cl Y Cl 80.52(5) . 5_665 ?
C14 Y Cl 80.06(14) . 5_665 ?
C13 Y C24 123.5(2) . . ?
C23 Y C24 29.92(15) . . ?
Cl Y C24 97.93(15) . . ?
C14 Y C24 138.4(2) . . ?
Cl Y C24 78.71(14) 5_665 . ?
C13 Y C12 30.01(17) . . ?
C23 Y C12 98.7(2) . . ?
Cl Y C12 127.85(15) . . ?
C14 Y C12 53.01(19) . . ?
Cl Y C12 130.75(16) 5_665 . ?
C24 Y C12 125.3(2) . . ?
C13 Y C22 78.6(2) . . ?
C23 Y C22 30.08(17) . . ?
Cl Y C22 139.31(17) . . ?
C14 Y C22 106.8(2) . . ?
Cl Y C22 114.0(2) 5_665 . ?
C24 Y C22 52.63(17) . . ?
C12 Y C22 72.6(2) . . ?
C13 Y C25 140.4(2) . . ?
C23 Y C25 53.23(18) . . ?
Cl Y C25 79.05(13) . . ?
C14 Y C25 166.6(2) . . ?
Cl Y C25 97.60(13) 5_665 . ?
C24 Y C25 29.40(15) . . ?
C12 Y C25 124.28(19) . . ?
C22 Y C25 61.9(2) . . ?
C13 Y C21 89.9(2) . . ?
C23 Y C21 53.3(2) . . ?
Cl Y C21 116.69(17) . . ?
C14 Y C21 119.9(2) . . ?
Cl Y C21 138.39(16) 5_665 . ?
C24 Y C21 62.2(2) . . ?
C12 Y C21 70.3(2) . . ?
C22 Y C21 29.15(19) . . ?
C25 Y C21 54.17(15) . . ?
C13 Y C11 53.15(18) . . ?
C23 Y C11 123.0(2) . . ?
Cl Y C11 98.68(14) . . ?
C14 Y C11 62.29(19) . . ?
Cl Y C11 138.83(15) 5_665 . ?
C24 Y C11 141.0(2) . . ?
C12 Y C11 29.31(15) . . ?
C22 Y C11 93.4(2) . . ?
C25 Y C11 122.87(19) . . ?
C21 Y C11 78.9(2) . . ?
C13 Y C15 52.73(18) . . ?
C23 Y C15 142.4(2) . . ?
Cl Y C15 86.27(13) . . ?
C14 Y C15 29.04(16) . . ?
Cl Y C15 85.30(14) 5_665 . ?
C24 Y C15 162.5(2) . . ?
C12 Y C15 61.67(17) . . ?
C22 Y C15 130.8(2) . . ?
C25 Y C15 164.3(2) . . ?
C21 Y C15 130.68(19) . . ?
C11 Y C15 53.74(18) . . ?
C13 Y B2 119.8(2) . . ?
C23 Y B2 63.7(2) . . ?
Cl Y B2 87.23(17) . . ?
C14 Y B2 148.3(2) . . ?
Cl Y B2 128.84(17) 5_665 . ?
C24 Y B2 54.00(19) . . ?
C12 Y B2 95.5(2) . . ?
C22 Y B2 53.5(2) . . ?
C25 Y B2 31.26(17) . . ?
C21 Y B2 30.92(18) . . ?
C11 Y B2 92.0(2) . . ?
C15 Y B2 143.4(2) . . ?
C13 Y B1 63.1(2) . . ?
C23 Y B1 152.1(2) . . ?
Cl Y B1 77.61(15) . . ?
C14 Y B1 53.6(2) . . ?
Cl Y B1 112.57(17) 5_665 . ?
C24 Y B1 166.6(2) . . ?
C12 Y B1 53.40(19) . . ?
C22 Y B1 123.8(2) . . ?
C25 Y B1 137.7(2) . . ?
C21 Y B1 108.2(2) . . ?
C11 Y B1 30.73(17) . . ?
C15 Y B1 30.85(19) . . ?
B2 Y B1 112.8(2) . . ?
C13 Y Y 127.80(17) . 5_665 ?
C23 Y Y 110.59(18) . 5_665 ?
Cl Y Y 40.46(3) . 5_665 ?
C14 Y Y 98.27(16) . 5_665 ?
Cl Y Y 40.05(3) 5_665 5_665 ?
C24 Y Y 87.78(14) . 5_665 ?
C12 Y Y 146.07(14) . 5_665 ?
C22 Y Y 139.68(18) . 5_665 ?
C25 Y Y 87.89(12) . 5_665 ?
C21 Y Y 141.72(15) . 5_665 ?
C11 Y Y 126.43(14) . 5_665 ?
C15 Y Y 84.47(11) . 5_665 ?
B2 Y Y 112.40(18) . 5_665 ?
B1 Y Y 96.46(15) . 5_665 ?
Y Cl Y 99.48(5) . 5_665 ?
Y Cl Cl 50.03(4) . 5_665 ?
Y Cl Cl 49.46(4) 5_665 5_665 ?
C12 C11 B1 122.6(7) . . ?
C12 C11 Y 74.1(3) . . ?
B1 C11 Y 80.9(3) . . ?
C14 C15 B1 122.5(6) . . ?
C14 C15 Y 71.7(3) . . ?
B1 C15 Y 79.8(4) . . ?
C11 C12 C13 121.3(7) . . ?
C11 C12 Y 76.6(3) . . ?
C13 C12 Y 72.5(3) . . ?
C15 C14 C13 122.1(6) . . ?
C15 C14 Y 79.3(4) . . ?
C13 C14 Y 73.8(4) . . ?
C14 C13 C12 120.2(7) . . ?
C14 C13 Y 76.0(3) . . ?
C12 C13 Y 77.5(3) . . ?
C11 B1 C15 110.9(6) . . ?
C11 B1 C16 122.8(7) . . ?
C15 B1 C16 126.3(7) . . ?
C11 B1 Y 68.4(3) . . ?
C15 B1 Y 69.3(3) . . ?
C16 B1 Y 127.5(4) . . ?
C22 C21 B2 121.6(7) . . ?
C22 C21 Y 74.6(5) . . ?
B2 C21 Y 77.7(4) . . ?
C24 C25 B2 121.4(6) . . ?
C24 C25 Y 74.0(3) . . ?
B2 C25 Y 77.8(3) . . ?
C25 C24 C23 122.1(6) . . ?
C25 C24 Y 76.6(3) . . ?
C23 C24 Y 73.7(3) . . ?
C21 C22 C23 122.1(7) . . ?
C21 C22 Y 76.3(4) . . ?
C23 C22 Y 72.8(4) . . ?
C24 C23 C22 119.3(7) . . ?
C24 C23 Y 76.4(3) . . ?
C22 C23 Y 77.1(4) . . ?
C21 B2 C25 113.1(6) . . ?
C21 B2 C26 124.8(7) . . ?
C25 B2 C26 121.8(7) . . ?
C21 B2 Y 71.4(4) . . ?
C25 B2 Y 70.9(3) . . ?
C26 B2 Y 121.0(4) . . ?

loop_
_geom_bond_atom_site_label_1
_geom_bond_atom_site_label_2
_geom_bond_distance
_geom_bond_site_symmetry_2
_geom_bond_publ_flag
Y C13 2.645(5) . ?
Y C23 2.659(6) . ?
Y Cl 2.6609(14) . ?
Y C14 2.672(6) . ?
Y Cl 2.6836(16) 5_665 ?
Y C24 2.693(5) . ?
Y C12 2.707(5) . ?
Y C22 2.715(7) . ?
Y C25 2.726(6) . ?
Y C21 2.736(7) . ?
Y C11 2.739(5) . ?
Y C15 2.766(5) . ?
Y B2 2.819(6) . ?
Y B1 2.909(7) . ?
Y Y 4.0787(13) 5_665 ?
Cl Y 2.6836(16) 5_665 ?
Cl Cl 3.454(3) 5_665 ?
C11 C12 1.378(7) . ?
C11 B1 1.506(8) . ?
C15 C14 1.366(7) . ?
C15 B1 1.516(9) . ?
C12 C13 1.387(8) . ?
C14 C13 1.383(8) . ?
C16 B1 1.562(9) . ?
C21 C22 1.372(9) . ?
C21 B2 1.483(9) . ?
C25 C24 1.375(7) . ?
C25 B2 1.497(8) . ?
C24 C23 1.382(7) . ?
C22 C23 1.395(8) . ?
B2 C26 1.592(8) . ?
